data_2018172
loop_
_publ_author_name
'Losev, Evgeniy A.'
'Zakharov, Boris A.'
'Drebushchak, Tatiana N.'
'Boldyreva, Elena V.'

_publ_section_title
;
 Glycinium semi-malonate and a glutaric acid--glycine cocrystal: new
 structures with short O---H&#x00B7;&#x00B7;&#x00B7;O hydrogen bonds
;
_journal_coeditor_code DT3003
_journal_issue 8
_journal_name_full 'Acta Crystallographica Section C'
_journal_page_first o297
_journal_page_last o300
_journal_paper_doi 10.1107/S0108270111024620
_journal_volume 67
_journal_year 2011
_chemical_formula_iupac 'C2 H6 N O2 +, C3 H3 O4 -'
_chemical_formula_moiety 'C2 H6 N O2 +, C3 H3 O4 -'
_chemical_formula_sum 'C5 H9 N O6'
_chemical_formula_weight 179.13
_chemical_name_common 'Glycinium semi-malonate'
_chemical_name_systematic
;
Glycinium semi-malonate
;
_space_group_IT_number 14
_symmetry_cell_setting monoclinic
_symmetry_space_group_name_Hall '-P 2ybc'
_symmetry_space_group_name_H-M 'P 1 21/c 1'
_atom_sites_solution_hydrogens geom
_atom_sites_solution_primary direct
_atom_sites_solution_secondary difmap
_audit_creation_method SHELXL-97
_cell_angle_alpha 90.00
_cell_angle_beta 101.879(16)
_cell_angle_gamma 90.00
_cell_formula_units_Z 4
_cell_length_a 10.1431(19)
_cell_length_b 8.1729(11)
_cell_length_c 9.260(2)
_cell_measurement_reflns_used 9108
_cell_measurement_temperature 297(2)
_cell_measurement_theta_max 29.63
_cell_measurement_theta_min 2.08
_cell_volume 751.2(2)
_computing_cell_refinement 'X-AREA (Stoe & Cie, 2006)'
_computing_data_collection 'X-AREA (Stoe & Cie, 2006)'
_computing_data_reduction 'X-RED (Stoe & Cie, 2006)'
_computing_molecular_graphics 'Mercury (Macrae <i>et al.</i>, 2006)'
_computing_publication_material
;
Mercury (Macrae <i>et al.</i>, 2006), PLATON (Spek, 2009) and
publCIF (Westrip, 2010)
;
_computing_structure_refinement
;
SHELXL97 (Sheldrick, 2008) and X-STEP32 (Stoe & Cie, 2000)
;
_computing_structure_solution 'SHELXS97 (Sheldrick, 2008)'
_diffrn_ambient_temperature 297(2)
_diffrn_detector_area_resol_mean 6.67
_diffrn_measured_fraction_theta_full 0.987
_diffrn_measured_fraction_theta_max 0.987
_diffrn_measurement_device '2-circle goniometer'
_diffrn_measurement_device_type 'Stoe IPDS 2'
_diffrn_measurement_method 'rotation method'
_diffrn_radiation_monochromator 'plane graphite'
_diffrn_radiation_source 'fine-focus sealed tube'
_diffrn_radiation_type MoK\a
_diffrn_radiation_wavelength 0.71073
_diffrn_reflns_av_R_equivalents 0.0375
_diffrn_reflns_av_sigmaI/netI 0.0220
_diffrn_reflns_limit_h_max 12
_diffrn_reflns_limit_h_min -11
_diffrn_reflns_limit_k_max 10
_diffrn_reflns_limit_k_min -10
_diffrn_reflns_limit_l_max 11
_diffrn_reflns_limit_l_min -11
_diffrn_reflns_number 10879
_diffrn_reflns_theta_full 26.37
_diffrn_reflns_theta_max 26.37
_diffrn_reflns_theta_min 2.05
_exptl_absorpt_coefficient_mu 0.148
_exptl_absorpt_correction_type none
_exptl_crystal_colour colourless
_exptl_crystal_density_diffrn 1.584
_exptl_crystal_density_method 'not measured'
_exptl_crystal_description prism
_exptl_crystal_F_000 376
_exptl_crystal_size_max 0.40
_exptl_crystal_size_mid 0.25
_exptl_crystal_size_min 0.15
_refine_diff_density_max 0.313
_refine_diff_density_min -0.257
_refine_ls_extinction_coef 0.070(7)
_refine_ls_extinction_expression Fc^*^=kFc[1+0.001xFc^2^\l^3^/sin(2\q)]^-1/4^
_refine_ls_extinction_method 'SHELXL97 (Sheldrick, 2008)'
_refine_ls_goodness_of_fit_ref 1.065
_refine_ls_hydrogen_treatment constr
_refine_ls_matrix_type full
_refine_ls_number_parameters 113
_refine_ls_number_reflns 1522
_refine_ls_number_restraints 0
_refine_ls_restrained_S_all 1.065
_refine_ls_R_factor_all 0.0523
_refine_ls_R_factor_gt 0.0417
_refine_ls_shift/su_max 0.000
_refine_ls_shift/su_mean 0.000
_refine_ls_structure_factor_coef Fsqd
_refine_ls_weighting_details 'calc w=1/[\s^2^(Fo^2^)+(0.0399P)^2^+0.3931P] where P=(Fo^2^+2Fc^2^)/3'
_refine_ls_weighting_scheme calc
_refine_ls_wR_factor_gt 0.0896
_refine_ls_wR_factor_ref 0.0935
_reflns_number_gt 1295
_reflns_number_total 1522
_reflns_threshold_expression I>2\s(I)
_cod_data_source_file dt3003.cif
_cod_data_source_block I
_cod_original_sg_symbol_H-M 'P 21/c'
_cod_database_code 2018172

loop_
_symmetry_equiv_pos_as_xyz
'x, y, z'
'-x, y+1/2, -z+1/2'
'-x, -y, -z'
'x, -y-1/2, z-1/2'

loop_
_atom_site_type_symbol
_atom_site_label
_atom_site_fract_x
_atom_site_fract_y
_atom_site_fract_z
_atom_site_U_iso_or_equiv
_atom_site_adp_type
_atom_site_calc_flag
_atom_site_refinement_flags
_atom_site_occupancy
_atom_site_symmetry_multiplicity
C C1 0.98011(17) 0.3350(2) 0.87357(18) 0.0237(4) Uani d . 1 1
C C2 0.84642(19) 0.3000(2) 0.7718(2) 0.0298(4) Uani d . 1 1
H H2A 0.8490 0.1925 0.7279 0.036 Uiso calc R 1 1
H H2B 0.7756 0.2999 0.8279 0.036 Uiso calc R 1 1
C C3 0.71424(17) 0.82832(19) 0.77731(18) 0.0215(4) Uani d . 1 1
C C4 0.62937(17) 0.8377(2) 0.62129(18) 0.0244(4) Uani d . 1 1
H H4A 0.5999 0.9498 0.6009 0.029 Uiso calc R 1 1
H H4B 0.6851 0.8083 0.5519 0.029 Uiso calc R 1 1
C C5 0.50793(18) 0.7282(2) 0.59661(18) 0.0247(4) Uani d . 1 1
N N1 0.81672(15) 0.42421(18) 0.65443(16) 0.0276(4) Uani d . 1 1
H H1A 0.7406 0.3982 0.5920 0.041 Uiso calc R 1 1
H H1B 0.8840 0.4280 0.6061 0.041 Uiso calc R 1 1
H H1C 0.8076 0.5216 0.6943 0.041 Uiso calc R 1 1
O O1 1.00899(14) 0.22244(15) 0.97738(14) 0.0311(3) Uani d . 1 1
H H1 1.0759 0.2505 1.0381 0.047 Uiso calc R 1 1
O O2 1.04822(13) 0.45126(16) 0.85836(14) 0.0322(3) Uani d . 1 1
O O3 0.69579(14) 0.93254(16) 0.86958(14) 0.0348(4) Uani d . 1 1
O O4 0.80001(13) 0.71547(15) 0.80734(13) 0.0280(3) Uani d . 1 1
O O5 0.40779(14) 0.75730(18) 0.50452(17) 0.0464(4) Uani d . 1 1
O O6 0.52148(16) 0.59823(19) 0.67987(18) 0.0507(5) Uani d . 1 1
H H6 0.4504 0.5471 0.6649 0.076 Uiso calc R 1 1

loop_
_atom_site_aniso_label
_atom_site_aniso_U_11
_atom_site_aniso_U_22
_atom_site_aniso_U_33
_atom_site_aniso_U_12
_atom_site_aniso_U_13
_atom_site_aniso_U_23
C1 0.0224(8) 0.0255(8) 0.0224(8) 0.0035(7) 0.0030(7) -0.0009(6)
C2 0.0280(10) 0.0268(9) 0.0304(9) -0.0030(7) -0.0036(8) 0.0036(7)
C3 0.0199(8) 0.0206(8) 0.0220(8) -0.0018(6) -0.0002(6) 0.0004(6)
C4 0.0249(9) 0.0243(8) 0.0217(8) -0.0016(7) -0.0008(7) 0.0037(7)
C5 0.0249(9) 0.0254(8) 0.0218(8) 0.0001(7) -0.0003(7) 0.0002(7)
N1 0.0264(8) 0.0287(8) 0.0236(7) 0.0039(6) -0.0046(6) -0.0007(6)
O1 0.0288(7) 0.0302(7) 0.0287(7) -0.0026(5) -0.0069(5) 0.0060(5)
O2 0.0263(7) 0.0325(7) 0.0351(7) -0.0043(6) 0.0005(5) 0.0047(5)
O3 0.0341(8) 0.0353(7) 0.0299(7) 0.0112(6) -0.0051(6) -0.0104(5)
O4 0.0272(7) 0.0253(6) 0.0270(6) 0.0073(5) -0.0052(5) -0.0019(5)
O5 0.0327(8) 0.0414(8) 0.0528(9) -0.0090(6) -0.0197(7) 0.0146(7)
O6 0.0385(9) 0.0493(9) 0.0532(9) -0.0212(7) -0.0163(7) 0.0263(7)

loop_
_atom_type_symbol
_atom_type_description
_atom_type_scat_dispersion_real
_atom_type_scat_dispersion_imag
_atom_type_scat_source
C C 0.0033 0.0016 'International Tables Vol C Tables 4.2.6.8 and 6.1.1.4'
N N 0.0061 0.0033 'International Tables Vol C Tables 4.2.6.8 and 6.1.1.4'
H H 0.0000 0.0000 'International Tables Vol C Tables 4.2.6.8 and 6.1.1.4'
O O 0.0106 0.0060 'International Tables Vol C Tables 4.2.6.8 and 6.1.1.4'

loop_
_geom_angle_atom_site_label_1
_geom_angle_atom_site_label_2
_geom_angle_atom_site_label_3
_geom_angle
O2 C1 O1 126.21(15)
O2 C1 C2 122.75(15)
O1 C1 C2 111.04(15)
N1 C2 C1 110.56(14)
N1 C2 H2A 109.5
C1 C2 H2A 109.5
N1 C2 H2B 109.5
C1 C2 H2B 109.5
H2A C2 H2B 108.1
O3 C3 O4 122.90(15)
O3 C3 C4 118.67(15)
O4 C3 C4 118.43(15)
C5 C4 C3 113.57(14)
C5 C4 H4A 108.9
C3 C4 H4A 108.9
C5 C4 H4B 108.9
C3 C4 H4B 108.9
H4A C4 H4B 107.7
O5 C5 O6 123.33(17)
O5 C5 C4 122.28(16)
O6 C5 C4 114.37(14)
C2 N1 H1A 109.5
C2 N1 H1B 109.5
H1A N1 H1B 109.5
C2 N1 H1C 109.5
H1A N1 H1C 109.5
H1B N1 H1C 109.5
C1 O1 H1 109.5
C5 O6 H6 109.5

loop_
_geom_bond_atom_site_label_1
_geom_bond_atom_site_label_2
_geom_bond_distance
C1 O2 1.200(2)
C1 O1 1.319(2)
C1 C2 1.511(2)
C2 N1 1.472(2)
C2 H2A 0.9700
C2 H2B 0.9700
C3 O3 1.248(2)
C3 O4 1.259(2)
C3 C4 1.524(2)
C4 C5 1.502(2)
C4 H4A 0.9700
C4 H4B 0.9700
C5 O5 1.208(2)
C5 O6 1.303(2)
N1 H1A 0.8900
N1 H1B 0.8900
N1 H1C 0.8900
O1 H1 0.8200
O6 H6 0.8200

loop_
_geom_hbond_atom_site_label_D
_geom_hbond_atom_site_label_H
_geom_hbond_atom_site_label_A
_geom_hbond_site_symmetry_A
_geom_hbond_distance_DH
_geom_hbond_distance_HA
_geom_hbond_distance_DA
_geom_hbond_angle_DHA
O1 H1 O4 3_767 0.82 1.72 2.5289(18) 167.2
O6 H6 O3 2_646 0.82 1.73 2.5465(19) 177.5
N1 H1A O5 3_666 0.89 2.03 2.859(2) 154.2
N1 H1B O1 4_565 0.89 2.27 3.041(2) 144.4
N1 H1C O4 . 0.89 1.91 2.7926(19) 171.4

loop_
_geom_torsion_atom_site_label_1
_geom_torsion_atom_site_label_2
_geom_torsion_atom_site_label_3
_geom_torsion_atom_site_label_4
_geom_torsion
O2 C1 C2 N1 1.3(3)
O1 C1 C2 N1 -178.71(15)
O3 C3 C4 C5 -96.1(2)
O4 C3 C4 C5 83.9(2)
C3 C4 C5 O5 153.67(18)
C3 C4 C5 O6 -28.0(2)

loop_
_cod_related_entry_id
_cod_related_entry_database
_cod_related_entry_code
1 ChemSpider 14786499
